data_7229046
loop_
_publ_author_name
'Li, Yunwu'
'Guo, Ling-Yu'
'Feng, Lei'
'Jaglicic, Zvonko'
'Zeng, Suyuan'
'Sun, Di'

_publ_section_title
;
 Self-Assembly, Structures, Magnetic Properties and Solution Behaviors of
 Six Mixed-Valence Cobalt Clusters
;
_journal_name_full CrystEngComm
_journal_paper_doi 10.1039/C7CE01375B
_journal_year 2017
_chemical_formula_sum 'C28 H60 Cl4 Co4 N10 O26'
_chemical_formula_weight 1330.38
_space_group_crystal_system monoclinic
_space_group_IT_number 14
_space_group_name_Hall '-P 2yn'
_space_group_name_H-M_alt 'P 1 21/n 1'
_symmetry_space_group_name_Hall '-P 2yn'
_symmetry_space_group_name_H-M 'P 1 21/n 1'
_atom_sites_solution_hydrogens mixed
_audit_creation_method SHELXL-2014/7
_audit_update_record
;
2017-04-24 deposited with the CCDC.
2017-09-04 downloaded from the CCDC.
;
_cell_angle_alpha 90
_cell_angle_beta 94.204(3)
_cell_angle_gamma 90
_cell_formula_units_Z 2
_cell_length_a 13.675(4)
_cell_length_b 12.957(4)
_cell_length_c 14.590(4)
_cell_measurement_reflns_used 2455
_cell_measurement_temperature 298(2)
_cell_measurement_theta_max 23.921
_cell_measurement_theta_min 2.521
_cell_volume 2578.2(13)
_computing_structure_refinement 'SHELXL-2014/7 (Sheldrick, 2014)'
_diffrn_ambient_temperature 298(2)
_diffrn_measured_fraction_theta_full 0.996
_diffrn_measured_fraction_theta_max 0.996
_diffrn_measurement_device_type 'CCD area detector'
_diffrn_radiation_type MoK\a
_diffrn_radiation_wavelength 0.71073
_diffrn_reflns_av_R_equivalents 0.0419
_diffrn_reflns_av_unetI/netI 0.0652
_diffrn_reflns_Laue_measured_fraction_full 0.996
_diffrn_reflns_Laue_measured_fraction_max 0.996
_diffrn_reflns_limit_h_max 15
_diffrn_reflns_limit_h_min -16
_diffrn_reflns_limit_k_max 15
_diffrn_reflns_limit_k_min -14
_diffrn_reflns_limit_l_max 17
_diffrn_reflns_limit_l_min -17
_diffrn_reflns_number 10115
_diffrn_reflns_point_group_measured_fraction_full 0.996
_diffrn_reflns_point_group_measured_fraction_max 0.996
_diffrn_reflns_theta_full 24.999
_diffrn_reflns_theta_max 24.999
_diffrn_reflns_theta_min 2.518
_exptl_absorpt_coefficient_mu 1.563
_exptl_absorpt_correction_T_max 0.7456
_exptl_absorpt_correction_T_min 0.6511
_exptl_absorpt_correction_type multi-scan
_exptl_absorpt_process_details sadabs
_exptl_crystal_density_diffrn 1.714
_exptl_crystal_density_method 'not measured'
_exptl_crystal_description rod
_exptl_crystal_F_000 1364
_exptl_crystal_size_max 0.200
_exptl_crystal_size_mid 0.180
_exptl_crystal_size_min 0.100
_exptl_transmission_factor_max 0.8733
_exptl_transmission_factor_min 0.8733
_refine_diff_density_max 1.492
_refine_diff_density_min -0.488
_refine_diff_density_rms 0.097
_refine_ls_extinction_method none
_refine_ls_goodness_of_fit_ref 1.027
_refine_ls_hydrogen_treatment mixed
_refine_ls_matrix_type full
_refine_ls_number_parameters 366
_refine_ls_number_reflns 4546
_refine_ls_number_restraints 48
_refine_ls_restrained_S_all 1.047
_refine_ls_R_factor_all 0.0922
_refine_ls_R_factor_gt 0.0582
_refine_ls_shift/su_max 0.000
_refine_ls_shift/su_mean 0.000
_refine_ls_structure_factor_coef Fsqd
_refine_ls_weighting_details 'w=1/[\s^2^(Fo^2^)+(0.0830P)^2^+3.3050P] where P=(Fo^2^+2Fc^2^)/3'
_refine_ls_weighting_scheme calc
_refine_ls_wR_factor_gt 0.1425
_refine_ls_wR_factor_ref 0.1624
_reflns_Friedel_coverage 0.000
_reflns_number_gt 3158
_reflns_number_total 4546
_reflns_threshold_expression 'I > 2\s(I)'
_cod_data_source_file c7ce01375b2.cif
_cod_data_source_block p6
_cod_original_cell_volume 2578.2(12)
_cod_database_code 7229046
_shelx_shelxl_version_number 2014/7
_shelx_space_group_comment
;
The symmetry employed for this shelxl refinement is uniquely defined
by the following loop, which should always be used as a source of
symmetry information in preference to the above space-group names.
They are only intended as comments.
;
_shelx_estimated_absorpt_t_min 0.745
_shelx_estimated_absorpt_t_max 0.859

loop_
_space_group_symop_operation_xyz
'x, y, z'
'-x+1/2, y+1/2, -z+1/2'
'-x, -y, -z'
'x-1/2, -y-1/2, z-1/2'

loop_
_atom_site_label
_atom_site_type_symbol
_atom_site_fract_x
_atom_site_fract_y
_atom_site_fract_z
_atom_site_U_iso_or_equiv
_atom_site_adp_type
_atom_site_occupancy
_atom_site_site_symmetry_order
_atom_site_calc_flag
_atom_site_refinement_flags_posn
_atom_site_refinement_flags_adp
_atom_site_refinement_flags_occupancy
Co1 Co 0.53096(5) 0.44503(5) 0.09506(5) 0.0330(2) Uani 1 1 d . . .
Co2 Co 0.57726(5) 0.67489(5) 0.06194(5) 0.0306(2) Uani 1 1 d . . .
O1W O 0.6600(4) 0.4052(4) 0.1712(3) 0.0686(14) Uani 1 1 d . . .
H1WA H 0.6717 0.4436 0.2240 0.103 Uiso 1 1 d R U .
H1WB H 0.7150 0.4135 0.1395 0.103 Uiso 1 1 d R U .
O8 O 0.5186(3) 0.5873(3) 0.1434(2) 0.0389(9) Uani 1 1 d . . .
O9 O 0.5942(3) 0.5475(3) -0.0027(3) 0.0311(10) Uani 1 1 d . . .
H9 H 0.637(4) 0.543(5) -0.010(4) 0.03(2) Uiso 1 1 d . . .
O10 O 0.4647(3) 0.6863(3) -0.0184(2) 0.0357(9) Uani 1 1 d . . .
N1 N 0.4493(4) 0.3883(4) 0.2054(4) 0.0521(14) Uani 1 1 d . . .
N2 N 0.5247(3) 0.7896(3) 0.1324(3) 0.0374(11) Uani 1 1 d . . .
N3 N 0.6592(4) 0.7561(4) -0.0137(3) 0.0412(12) Uani 1 1 d . . .
N4 N 0.7589(3) 0.7444(4) 0.0177(3) 0.0402(12) Uani 1 1 d . . .
N5 N 0.6991(4) 0.6617(4) 0.1344(4) 0.0422(12) Uani 1 1 d . . .
H5 H 0.727(6) 0.636(6) 0.202(6) 0.10(3) Uiso 1 1 d . . .
C1 C 0.3382(8) 0.3545(9) 0.3342(7) 0.133(5) Uani 1 1 d . . .
H1A H 0.2728 0.3417 0.3080 0.200 Uiso 1 1 calc R U .
H1B H 0.3379 0.4132 0.3743 0.200 Uiso 1 1 calc R U .
H1C H 0.3616 0.2951 0.3685 0.200 Uiso 1 1 calc R U .
C2 C 0.4012(6) 0.3746(6) 0.2622(5) 0.0604(19) Uani 1 1 d . . .
C3 C 0.4640(5) 0.6345(5) 0.2092(5) 0.0555(18) Uani 1 1 d . . .
H3A H 0.4707 0.5963 0.2665 0.067 Uiso 1 1 calc R U .
H3B H 0.3952 0.6367 0.1879 0.067 Uiso 1 1 calc R U .
C4 C 0.5039(6) 0.7431(5) 0.2232(4) 0.0570(18) Uani 1 1 d . . .
H4A H 0.4564 0.7853 0.2523 0.068 Uiso 1 1 calc R U .
H4B H 0.5637 0.7412 0.2633 0.068 Uiso 1 1 calc R U .
C5 C 0.5897(5) 0.8802(5) 0.1516(5) 0.0574(18) Uani 1 1 d . . .
H5A H 0.6501 0.8579 0.1831 0.086 Uiso 1 1 calc R U .
H5B H 0.5579 0.9286 0.1894 0.086 Uiso 1 1 calc R U .
H5C H 0.6031 0.9128 0.0948 0.086 Uiso 1 1 calc R U .
C6 C 0.4347(5) 0.8241(5) 0.0782(5) 0.0594(19) Uani 1 1 d . . .
H6A H 0.4511 0.8803 0.0382 0.071 Uiso 1 1 calc R U .
H6B H 0.3881 0.8499 0.1196 0.071 Uiso 1 1 calc R U .
C7 C 0.3879(5) 0.7380(5) 0.0208(5) 0.0563(18) Uani 1 1 d . . .
H7A H 0.3531 0.6913 0.0589 0.068 Uiso 1 1 calc R U .
H7B H 0.3420 0.7657 -0.0267 0.068 Uiso 1 1 calc R U .
C8 C 0.5655(6) 0.8503(6) -0.1377(5) 0.071(2) Uani 1 1 d . . .
H8A H 0.5137 0.8013 -0.1315 0.107 Uiso 1 1 calc R U .
H8B H 0.5757 0.8592 -0.2017 0.107 Uiso 1 1 calc R U .
H8C H 0.5477 0.9152 -0.1120 0.107 Uiso 1 1 calc R U .
C9 C 0.6579(6) 0.8114(5) -0.0880(4) 0.0549(18) Uani 1 1 d . . .
C10 C 0.7548(6) 0.8327(5) -0.1110(5) 0.0592(19) Uani 1 1 d . . .
H10 H 0.7727 0.8675 -0.1630 0.071 Uiso 1 1 calc R U .
C11 C 0.8155(6) 0.7933(6) -0.0440(5) 0.064(2) Uani 1 1 d . . .
C12 C 0.9266(6) 0.7936(8) -0.0313(6) 0.093(3) Uani 1 1 d . . .
H12A H 0.9469 0.8210 0.0282 0.139 Uiso 1 1 calc R U .
H12B H 0.9525 0.8357 -0.0779 0.139 Uiso 1 1 calc R U .
H12C H 0.9506 0.7244 -0.0360 0.139 Uiso 1 1 calc R U .
C13 C 0.7746(5) 0.6944(5) 0.1010(4) 0.0480(16) Uani 1 1 d . . .
C14 C 0.8770(5) 0.6840(6) 0.1438(5) 0.069(2) Uani 1 1 d . . .
H14A H 0.9034 0.7513 0.1579 0.104 Uiso 1 1 calc R U .
H14B H 0.9170 0.6497 0.1017 0.104 Uiso 1 1 calc R U .
H14C H 0.8763 0.6443 0.1993 0.104 Uiso 1 1 calc R U .
Cl2 Cl 0.34742(14) 1.00993(16) 0.37014(14) 0.0669(5) Uani 1 1 d . U .
O1 O 0.3461(15) 1.1138(14) 0.3648(14) 0.129(5) Uani 0.5 1 d . U P
O1A O 0.4059(11) 1.0976(14) 0.4028(12) 0.117(5) Uani 0.5 1 d . U P
O2 O 0.4423(16) 0.977(2) 0.3703(18) 0.128(7) Uani 0.4 1 d . U P
O2A O 0.3986(14) 0.9496(13) 0.3194(13) 0.148(7) Uani 0.6 1 d . . P
O3 O 0.320(2) 0.964(2) 0.2788(17) 0.142(6) Uani 0.4 1 d . U P
O3A O 0.2698(10) 1.0542(12) 0.3184(10) 0.134(4) Uani 0.6 1 d . U P
O11 O 0.3014(6) 0.9671(7) 0.4415(7) 0.166(4) Uani 1 1 d . . .
Cl1 Cl 0.30015(15) 0.44781(14) 0.60331(12) 0.0642(5) Uani 1 1 d . . .
O4 O 0.3446(7) 0.5395(6) 0.6339(5) 0.138(3) Uani 1 1 d . . .
O5 O 0.2362(5) 0.4678(4) 0.5255(3) 0.0857(17) Uani 1 1 d . . .
O6 O 0.3636(5) 0.3685(7) 0.5816(6) 0.146(3) Uani 1 1 d . . .
O7 O 0.2433(6) 0.4117(7) 0.6755(4) 0.130(3) Uani 1 1 d . . .
O2W O 0.3318(5) 0.1269(8) 0.6031(4) 0.145(3) Uani 1 1 d . . .
H2WA H 0.3434 0.1670 0.5591 0.174 Uiso 1 1 d R U .
H2WB H 0.3770 0.1105 0.6436 0.174 Uiso 1 1 d R U .

loop_
_atom_site_aniso_label
_atom_site_aniso_U_11
_atom_site_aniso_U_22
_atom_site_aniso_U_33
_atom_site_aniso_U_23
_atom_site_aniso_U_13
_atom_site_aniso_U_12
Co1 0.0350(5) 0.0327(4) 0.0314(4) -0.0025(3) 0.0023(3) 0.0008(3)
Co2 0.0261(4) 0.0318(4) 0.0343(4) -0.0039(3) 0.0044(3) -0.0009(3)
O1W 0.062(3) 0.075(3) 0.065(3) -0.013(3) -0.022(3) 0.010(3)
O8 0.046(2) 0.033(2) 0.040(2) -0.0057(18) 0.0181(19) -0.0039(18)
O9 0.023(2) 0.036(2) 0.035(2) -0.0059(17) 0.0066(19) -0.0003(19)
O10 0.028(2) 0.037(2) 0.041(2) -0.0065(17) -0.0042(17) 0.0048(16)
N1 0.068(4) 0.044(3) 0.045(3) 0.005(3) 0.010(3) -0.004(3)
N2 0.039(3) 0.032(2) 0.042(3) -0.009(2) 0.007(2) 0.002(2)
N3 0.045(3) 0.035(3) 0.045(3) -0.002(2) 0.015(2) -0.006(2)
N4 0.034(3) 0.044(3) 0.044(3) -0.004(2) 0.012(2) -0.007(2)
N5 0.033(3) 0.048(3) 0.045(3) -0.006(2) 0.000(2) -0.002(2)
C1 0.164(11) 0.138(9) 0.112(8) 0.043(7) 0.099(8) 0.038(8)
C2 0.072(5) 0.058(4) 0.054(4) 0.010(4) 0.020(4) 0.004(4)
C3 0.065(5) 0.050(4) 0.055(4) -0.009(3) 0.027(4) 0.002(3)
C4 0.079(5) 0.044(4) 0.050(4) -0.013(3) 0.022(4) 0.003(3)
C5 0.062(5) 0.039(4) 0.072(5) -0.018(3) 0.004(4) -0.009(3)
C6 0.050(4) 0.050(4) 0.078(5) -0.024(4) 0.002(4) 0.022(3)
C7 0.035(4) 0.062(4) 0.070(4) -0.024(4) -0.007(3) 0.011(3)
C8 0.088(6) 0.056(4) 0.070(5) 0.018(4) 0.001(4) 0.003(4)
C9 0.076(5) 0.043(4) 0.047(4) -0.004(3) 0.012(4) -0.009(3)
C10 0.077(5) 0.059(4) 0.044(4) 0.004(3) 0.015(4) -0.024(4)
C11 0.067(5) 0.067(5) 0.061(5) -0.014(4) 0.026(4) -0.022(4)
C12 0.057(5) 0.137(8) 0.090(6) -0.016(6) 0.041(5) -0.040(5)
C13 0.050(4) 0.048(4) 0.047(4) -0.012(3) 0.006(3) -0.005(3)
C14 0.038(4) 0.096(6) 0.073(5) 0.003(4) -0.007(4) -0.006(4)
Cl2 0.0560(12) 0.0708(13) 0.0760(13) 0.0181(10) 0.0187(10) -0.0003(10)
O1 0.128(11) 0.103(8) 0.159(11) 0.011(8) 0.017(9) -0.004(9)
O1A 0.073(9) 0.117(9) 0.159(11) -0.001(9) -0.006(8) -0.053(8)
O2 0.069(11) 0.169(15) 0.145(15) 0.002(14) -0.004(11) 0.008(11)
O2A 0.124(15) 0.170(15) 0.155(15) -0.044(12) 0.035(12) 0.074(13)
O3 0.127(12) 0.155(12) 0.143(12) -0.008(11) -0.007(11) -0.001(11)
O3A 0.093(8) 0.168(10) 0.136(9) 0.028(8) -0.019(7) 0.035(7)
O11 0.159(8) 0.155(7) 0.199(9) 0.074(7) 0.108(7) -0.003(6)
Cl1 0.0744(13) 0.0667(12) 0.0506(10) -0.0017(9) -0.0012(9) 0.0110(10)
O4 0.198(8) 0.122(6) 0.087(5) 0.002(4) -0.031(5) -0.083(6)
O5 0.118(5) 0.088(4) 0.048(3) 0.005(3) -0.019(3) 0.014(3)
O6 0.103(6) 0.179(8) 0.157(7) -0.038(6) 0.016(5) 0.073(5)
O7 0.139(6) 0.181(7) 0.072(4) 0.037(5) 0.020(4) -0.018(6)
O2W 0.117(6) 0.248(10) 0.068(4) 0.008(5) -0.008(4) -0.040(6)

loop_
_atom_type_symbol
_atom_type_description
_atom_type_scat_dispersion_real
_atom_type_scat_dispersion_imag
_atom_type_scat_source
C C 0.0033 0.0016 'International Tables Vol C Tables 4.2.6.8 and 6.1.1.4'
H H 0.0000 0.0000 'International Tables Vol C Tables 4.2.6.8 and 6.1.1.4'
Cl Cl 0.1484 0.1585 'International Tables Vol C Tables 4.2.6.8 and 6.1.1.4'
Co Co 0.3494 0.9721 'International Tables Vol C Tables 4.2.6.8 and 6.1.1.4'
N N 0.0061 0.0033 'International Tables Vol C Tables 4.2.6.8 and 6.1.1.4'
O O 0.0106 0.0060 'International Tables Vol C Tables 4.2.6.8 and 6.1.1.4'

loop_
_geom_angle_atom_site_label_1
_geom_angle_atom_site_label_2
_geom_angle_atom_site_label_3
_geom_angle
_geom_angle_site_symmetry_1
_geom_angle_site_symmetry_3
O8 Co1 O10 167.48(15) . 3_665
O8 Co1 O1W 97.55(18) . .
O10 Co1 O1W 91.61(17) 3_665 .
O8 Co1 O9 95.66(16) . 3_665
O10 Co1 O9 75.06(15) 3_665 3_665
O1W Co1 O9 166.66(18) . 3_665
O8 Co1 N1 89.36(17) . .
O10 Co1 N1 99.38(18) 3_665 .
O1W Co1 N1 88.9(2) . .
O9 Co1 N1 93.01(19) 3_665 .
O8 Co1 O9 73.40(15) . .
O10 Co1 O9 96.93(15) 3_665 .
O1W Co1 O9 98.0(2) . .
O9 Co1 O9 84.02(18) 3_665 .
N1 Co1 O9 162.06(18) . .
O8 Co2 O10 94.29(17) . .
O8 Co2 N5 89.5(2) . .
O10 Co2 N5 174.74(19) . .
O8 Co2 O9 82.14(17) . .
O10 Co2 O9 83.32(17) . .
N5 Co2 O9 93.6(2) . .
O8 Co2 N3 170.2(2) . .
O10 Co2 N3 94.79(19) . .
N5 Co2 N3 81.2(2) . .
O9 Co2 N3 95.22(19) . .
O8 Co2 N2 86.35(17) . .
O10 Co2 N2 87.29(18) . .
N5 Co2 N2 96.6(2) . .
O9 Co2 N2 164.53(19) . .
N3 Co2 N2 97.80(19) . .
C3 O8 Co2 116.5(3) . .
C3 O8 Co1 135.5(4) . .
Co2 O8 Co1 106.66(17) . .
Co2 O9 Co1 98.81(19) . 3_665
Co2 O9 Co1 97.72(18) . .
Co1 O9 Co1 95.98(18) 3_665 .
C7 O10 Co2 112.8(3) . .
C7 O10 Co1 132.5(4) . 3_665
Co2 O10 Co1 102.82(16) . 3_665
C2 N1 Co1 168.8(6) . .
C6 N2 C5 108.9(5) . .
C6 N2 C4 112.9(5) . .
C5 N2 C4 107.5(5) . .
C6 N2 Co2 105.6(3) . .
C5 N2 Co2 117.2(4) . .
C4 N2 Co2 104.9(3) . .
C9 N3 N4 106.5(5) . .
C9 N3 Co2 143.3(5) . .
N4 N3 Co2 109.9(3) . .
C13 N4 C11 136.8(6) . .
C13 N4 N3 114.8(5) . .
C11 N4 N3 108.2(5) . .
C13 N5 Co2 117.8(5) . .
N1 C2 C1 178.5(10) . .
O8 C3 C4 107.1(5) . .
N2 C4 C3 110.0(5) . .
N2 C6 C7 112.0(5) . .
O10 C7 C6 106.3(5) . .
N3 C9 C10 110.5(7) . .
N3 C9 C8 123.4(6) . .
C10 C9 C8 126.1(6) . .
C11 C10 C9 107.0(6) . .
C10 C11 N4 107.7(6) . .
C10 C11 C12 130.6(7) . .
N4 C11 C12 121.7(7) . .
N5 C13 N4 115.0(6) . .
N5 C13 C14 125.6(6) . .
N4 C13 C14 119.4(6) . .
O2A Cl2 O1 124.6(12) . .
O2A Cl2 O2 43.0(10) . .
O1 Cl2 O2 108.8(15) . .
O2A Cl2 O11 118.7(9) . .
O1 Cl2 O11 116.2(9) . .
O2 Cl2 O11 111.1(12) . .
O2A Cl2 O3A 111.0(11) . .
O1 Cl2 O3A 63.1(9) . .
O2 Cl2 O3A 145.4(13) . .
O11 Cl2 O3A 101.9(8) . .
O2A Cl2 O1A 110.4(12) . .
O1 Cl2 O1A 40.6(9) . .
O2 Cl2 O1A 75.2(13) . .
O11 Cl2 O1A 109.9(9) . .
O3A Cl2 O1A 103.7(10) . .
O2A Cl2 O3 50.6(11) . .
O1 Cl2 O3 110.4(13) . .
O2 Cl2 O3 93.1(15) . .
O11 Cl2 O3 114.7(10) . .
O3A Cl2 O3 62.7(11) . .
O1A Cl2 O3 135.1(12) . .
O1A O1 Cl2 75.2(16) . .
O1A O1 O3A 135(2) . .
Cl2 O1 O3A 59.6(9) . .
O1 O1A Cl2 64.1(14) . .
O1 O1A O2 106.7(19) . .
Cl2 O1A O2 50.2(9) . .
O2A O2 Cl2 65.7(16) . .
O2A O2 O1A 111(2) . .
Cl2 O2 O1A 54.6(11) . .
O2 O2A O3 142(3) . .
O2 O2A Cl2 71.3(19) . .
O3 O2A Cl2 72.0(14) . .
O2A O3 Cl2 57.4(12) . .
O2A O3 O3A 110.4(19) . .
Cl2 O3 O3A 55.3(10) . .
Cl2 O3A O1 57.3(8) . .
Cl2 O3A O3 62.0(10) . .
O1 O3A O3 105.6(14) . .
O4 Cl1 O6 115.9(6) . .
O4 Cl1 O5 109.4(4) . .
O6 Cl1 O5 108.2(4) . .
O4 Cl1 O7 106.9(5) . .
O6 Cl1 O7 107.8(5) . .
O5 Cl1 O7 108.4(4) . .

loop_
_geom_bond_atom_site_label_1
_geom_bond_atom_site_label_2
_geom_bond_distance
_geom_bond_site_symmetry_2
Co1 O8 1.985(4) .
Co1 O10 2.039(4) 3_665
Co1 O1W 2.080(4) .
Co1 O9 2.102(4) 3_665
Co1 N1 2.154(6) .
Co1 O9 2.174(4) .
Co2 O8 1.867(4) .
Co2 O10 1.872(4) .
Co2 N5 1.915(5) .
Co2 O9 1.924(4) .
Co2 N3 1.939(5) .
Co2 N2 1.973(4) .
O8 C3 1.400(7) .
O9 Co1 2.102(4) 3_665
O10 C7 1.402(7) .
O10 Co1 2.039(4) 3_665
N1 C2 1.109(8) .
N2 C6 1.482(8) .
N2 C5 1.487(7) .
N2 C4 1.501(8) .
N3 C9 1.298(7) .
N3 N4 1.414(6) .
N4 C13 1.380(8) .
N4 C11 1.383(8) .
N5 C13 1.247(8) .
C1 C2 1.431(10) .
C3 C4 1.518(9) .
C6 C7 1.508(8) .
C8 C9 1.497(10) .
C9 C10 1.419(10) .
C10 C11 1.337(10) .
C11 C12 1.517(10) .
C13 C14 1.497(9) .
Cl2 O2A 1.314(13) .
Cl2 O1 1.349(18) .
Cl2 O2 1.37(2) .
Cl2 O11 1.374(7) .
Cl2 O3A 1.382(11) .
Cl2 O1A 1.449(14) .
Cl2 O3 1.48(2) .
O1 O1A 0.98(2) .
O1 O3A 1.43(2) .
O1A O2 1.72(3) .
O2 O2A 0.98(2) .
O2A O3 1.21(2) .
O3 O3A 1.49(3) .
Cl1 O4 1.393(6) .
Cl1 O6 1.397(7) .
Cl1 O5 1.406(5) .
Cl1 O7 1.432(7) .
